data_2243949
loop_
_publ_author_name
'G\"um\"u\,s, Mustafa Kemal'
'Kansiz, Sevgi'
'Tulemisova, Gulzhamal Bagitovna'
'Dege, Necmi'
'Saif, Eiad'

_publ_section_title
;
 Crystal structure and Hirshfeld surface analysis of
 3-(hydroxymethyl)-3-methyl-2,6-diphenylpiperidin-4-one
;
_journal_coeditor_code YK2159
_journal_issue 1
_journal_name_full 'Acta Crystallographica Section E'
_journal_page_first
;
;
_journal_paper_doi 10.1107/S2056989021012640
_journal_volume 78
_journal_year 2022
_chemical_formula_iupac 'C19 H21 N O2'
_chemical_formula_moiety 'C19 H21 N O2'
_chemical_formula_sum 'C19 H21 N O2'
_chemical_formula_weight 295.37
_chemical_name_systematic
;
3-(Hydroxymethyl)-3-methyl-2,6-diphenylpiperidin-4-one
;
_space_group_crystal_system orthorhombic
_space_group_IT_number 33
_space_group_name_Hall 'P 2c -2n'
_space_group_name_H-M_alt 'P n a 21'
_atom_sites_solution_hydrogens mixed
_atom_sites_solution_primary direct
_atom_sites_solution_secondary difmap
_audit_creation_method SHELXL-2018/3
_cell_angle_alpha 90
_cell_angle_beta 90
_cell_angle_gamma 90
_cell_formula_units_Z 4
_cell_length_a 17.3298(8)
_cell_length_b 14.1856(7)
_cell_length_c 6.5857(3)
_cell_measurement_reflns_used 17006
_cell_measurement_temperature 296(2)
_cell_measurement_theta_max 31.52
_cell_measurement_theta_min 1.86
_cell_volume 1618.99(13)
_computing_cell_refinement
;
X-AREA (Stoe & Cie, 2002)
;
_computing_data_collection
;
X-AREA (Stoe & Cie, 2002)
;
_computing_data_reduction
;
X-RED (Stoe & Cie, 2002)
;
_computing_molecular_graphics
;
PLATON (Spek, 2020)
;
_computing_publication_material
;
WinGX (Farrugia, 2012) and publCIF (Westrip, 2010)
;
_computing_structure_refinement
;
<i>SHELXL2017/1</i> (Sheldrick, 2015b)
;
_computing_structure_solution
;
<i>SHELXT2017/1</i> (Sheldrick, 2015a)
;
_diffrn_ambient_temperature 296(2)
_diffrn_detector_area_resol_mean 6.67
_diffrn_measured_fraction_theta_full 1.000
_diffrn_measured_fraction_theta_max 0.999
_diffrn_measurement_device_type 'Stoe IPDS 2'
_diffrn_measurement_method 'rotation method'
_diffrn_radiation_type MoK\a
_diffrn_radiation_wavelength 0.71073
_diffrn_reflns_av_R_equivalents 0.0416
_diffrn_reflns_av_unetI/netI 0.0369
_diffrn_reflns_limit_h_max 25
_diffrn_reflns_limit_h_min -24
_diffrn_reflns_limit_k_max 20
_diffrn_reflns_limit_k_min -20
_diffrn_reflns_limit_l_max 9
_diffrn_reflns_limit_l_min -7
_diffrn_reflns_number 17314
_diffrn_reflns_theta_full 25.242
_diffrn_reflns_theta_max 31.195
_diffrn_reflns_theta_min 1.855
_diffrn_source 'sealed X-ray tube, 12 x 0.4 mm long-fine focus'
_exptl_absorpt_coefficient_mu 0.078
_exptl_absorpt_correction_T_max 0.9725
_exptl_absorpt_correction_T_min 0.9578
_exptl_absorpt_correction_type integration
_exptl_absorpt_process_details
;
(X-RED32; Stoe & Cie, 2002)
;
_exptl_crystal_colour colorless
_exptl_crystal_density_diffrn 1.212
_exptl_crystal_description prism
_exptl_crystal_F_000 632
_exptl_crystal_size_max 0.720
_exptl_crystal_size_mid 0.573
_exptl_crystal_size_min 0.330
_refine_diff_density_max 0.156
_refine_diff_density_min -0.192
_refine_ls_abs_structure_details
;
Flack <i>x</i> determined using 1072 quotients
[(<i>I</i>^+^)-(<i>I</i>^-^)]/[(<i>I</i>^+^)+(<i>I</i>^-^)]
(Parsons et al., 2013)
;
_refine_ls_abs_structure_Flack 0.8(5)
_refine_ls_extinction_method none
_refine_ls_goodness_of_fit_ref 1.014
_refine_ls_hydrogen_treatment mixed
_refine_ls_matrix_type full
_refine_ls_number_parameters 204
_refine_ls_number_reflns 4763
_refine_ls_number_restraints 1
_refine_ls_restrained_S_all 1.014
_refine_ls_R_factor_all 0.0617
_refine_ls_R_factor_gt 0.0414
_refine_ls_shift/su_max 0.000
_refine_ls_shift/su_mean 0.000
_refine_ls_structure_factor_coef Fsqd
_refine_ls_weighting_details 'w=1/[\s^2^(Fo^2^)+(0.0515P)^2^] where P=(Fo^2^+2Fc^2^)/3'
_refine_ls_weighting_scheme calc
_refine_ls_wR_factor_gt 0.0898
_refine_ls_wR_factor_ref 0.0964
_reflns_number_gt 3441
_reflns_number_total 4763
_reflns_threshold_expression 'I > 2\s(I)'
_cod_data_source_file yk2159sup1.cif
_cod_data_source_block I
_cod_database_code 2243949
_shelx_space_group_comment
;
The symmetry employed for this shelxl refinement is uniquely defined
by the following loop, which should always be used as a source of
symmetry information in preference to the above space-group names.
They are only intended as comments.
;

loop_
_space_group_symop_operation_xyz
'x, y, z'
'-x, -y, z+1/2'
'x+1/2, -y+1/2, z'
'-x+1/2, y+1/2, z+1/2'

loop_
_atom_site_type_symbol
_atom_site_label
_atom_site_fract_x
_atom_site_fract_y
_atom_site_fract_z
_atom_site_U_iso_or_equiv
_atom_site_adp_type
_atom_site_calc_flag
_atom_site_occupancy
_atom_site_disorder_assembly
_atom_site_disorder_group
O O1 -0.52068(8) -0.46901(9) -0.4103(2) 0.0600(4) Uani d 1 . .
O O2 -0.60074(9) -0.40945(10) -0.0228(2) 0.0610(4) Uani d 1 . .
H H2 -0.565229 -0.447609 -0.026638 0.091 Uiso calc 1 . .
N N1 -0.58527(9) -0.20075(10) -0.4826(2) 0.0446(3) Uani d 1 . .
C C14 -0.69489(10) -0.21260(11) -0.2492(3) 0.0421(4) Uani d 1 . .
C C9 -0.54765(10) -0.39351(11) -0.4587(3) 0.0417(4) Uani d 1 . .
C C13 -0.61836(10) -0.25456(10) -0.3131(3) 0.0396(3) Uani d 1 . .
H H13 -0.582802 -0.250220 -0.197803 0.048 Uiso calc 1 . .
C C6 -0.47125(11) -0.16339(12) -0.6872(3) 0.0483(4) Uani d 1 . .
C C10 -0.62508(9) -0.36075(11) -0.3756(3) 0.0388(3) Uani d 1 . .
C C11 -0.64790(12) -0.42148(12) -0.1929(3) 0.0482(4) Uani d 1 . .
H H11A -0.700646 -0.406616 -0.155468 0.058 Uiso calc 1 . .
H H11B -0.646451 -0.487258 -0.233009 0.058 Uiso calc 1 . .
C C7 -0.50597(10) -0.22790(12) -0.5292(3) 0.0453(4) Uani d 1 . .
H H7 -0.474939 -0.224784 -0.404983 0.054 Uiso calc 1 . .
C C19 -0.74209(11) -0.16475(13) -0.3861(3) 0.0515(4) Uani d 1 . .
H H19 -0.725854 -0.156467 -0.519485 0.062 Uiso calc 1 . .
C C8 -0.50769(11) -0.32968(13) -0.6060(3) 0.0484(4) Uani d 1 . .
H H8A -0.534221 -0.331932 -0.735585 0.058 Uiso calc 1 . .
H H8B -0.455272 -0.351604 -0.626845 0.058 Uiso calc 1 . .
C C12 -0.68510(11) -0.37561(13) -0.5433(3) 0.0508(4) Uani d 1 . .
H H12A -0.674874 -0.333097 -0.653506 0.076 Uiso calc 1 . .
H H12B -0.735741 -0.363652 -0.490172 0.076 Uiso calc 1 . .
H H12C -0.682287 -0.439401 -0.591446 0.076 Uiso calc 1 . .
C C15 -0.72036(12) -0.22177(14) -0.0520(3) 0.0555(5) Uani d 1 . .
H H15 -0.688985 -0.251458 0.043011 0.067 Uiso calc 1 . .
C C18 -0.81260(13) -0.12956(14) -0.3257(4) 0.0638(6) Uani d 1 . .
H H18 -0.843205 -0.097262 -0.418500 0.077 Uiso calc 1 . .
C C1 -0.51207(14) -0.13749(15) -0.8595(4) 0.0630(5) Uani d 1 . .
H H1A -0.562927 -0.157131 -0.875089 0.076 Uiso calc 1 . .
C C17 -0.83831(13) -0.14174(16) -0.1288(4) 0.0692(6) Uani d 1 . .
H H17 -0.886403 -0.119157 -0.089324 0.083 Uiso calc 1 . .
C C3 -0.40316(15) -0.05295(15) -0.9865(4) 0.0730(7) Uani d 1 . .
H H3 -0.379964 -0.017017 -1.087645 0.088 Uiso calc 1 . .
C C16 -0.79174(14) -0.18768(16) 0.0075(4) 0.0687(6) Uani d 1 . .
H H16 -0.808210 -0.195995 0.140665 0.082 Uiso calc 1 . .
C C2 -0.47809(16) -0.08286(16) -1.0084(4) 0.0717(6) Uani d 1 . .
H H2A -0.505992 -0.066302 -1.123614 0.086 Uiso calc 1 . .
C C5 -0.39677(12) -0.13063(17) -0.6673(5) 0.0715(7) Uani d 1 . .
H H5 -0.368693 -0.145511 -0.551306 0.086 Uiso calc 1 . .
C C4 -0.36317(14) -0.07616(19) -0.8164(5) 0.0847(9) Uani d 1 . .
H H4 -0.312707 -0.055149 -0.800405 0.102 Uiso calc 1 . .
H H1 -0.5902(17) -0.140(2) -0.450(5) 0.102 Uiso d 1 . .

loop_
_atom_site_aniso_label
_atom_site_aniso_U_11
_atom_site_aniso_U_22
_atom_site_aniso_U_33
_atom_site_aniso_U_12
_atom_site_aniso_U_13
_atom_site_aniso_U_23
O1 0.0654(9) 0.0459(7) 0.0686(9) 0.0199(6) 0.0128(8) 0.0080(6)
O2 0.0811(10) 0.0618(7) 0.0400(7) 0.0271(7) -0.0050(7) 0.0015(6)
N1 0.0489(8) 0.0368(6) 0.0480(9) 0.0024(6) 0.0031(7) 0.0004(6)
C14 0.0454(9) 0.0369(7) 0.0439(9) 0.0037(7) -0.0020(8) -0.0021(6)
C9 0.0468(9) 0.0383(7) 0.0399(8) 0.0044(7) -0.0039(7) -0.0052(6)
C13 0.0428(9) 0.0376(7) 0.0383(8) 0.0038(6) -0.0031(7) 0.0005(7)
C6 0.0484(10) 0.0428(8) 0.0537(11) -0.0033(7) 0.0038(9) -0.0028(8)
C10 0.0424(8) 0.0370(7) 0.0372(8) 0.0030(6) -0.0040(7) 0.0002(6)
C11 0.0524(10) 0.0425(8) 0.0495(10) 0.0046(7) 0.0047(9) 0.0050(7)
C7 0.0448(9) 0.0468(8) 0.0441(9) -0.0011(7) -0.0013(8) -0.0006(8)
C19 0.0549(11) 0.0475(9) 0.0521(10) 0.0092(8) -0.0043(9) 0.0034(8)
C8 0.0478(10) 0.0465(9) 0.0509(10) 0.0044(8) 0.0061(8) -0.0008(8)
C12 0.0536(11) 0.0482(9) 0.0507(10) 0.0017(8) -0.0117(9) -0.0064(8)
C15 0.0594(11) 0.0600(10) 0.0471(11) 0.0121(9) 0.0023(9) 0.0022(9)
C18 0.0584(12) 0.0527(10) 0.0803(16) 0.0175(9) -0.0110(11) 0.0034(11)
C1 0.0735(14) 0.0611(11) 0.0544(12) -0.0208(10) -0.0075(11) 0.0033(10)
C17 0.0518(12) 0.0604(11) 0.0954(19) 0.0141(10) 0.0101(13) -0.0121(12)
C3 0.0806(16) 0.0533(10) 0.0851(18) 0.0009(10) 0.0272(14) 0.0154(12)
C16 0.0682(13) 0.0748(13) 0.0632(14) 0.0105(11) 0.0176(12) -0.0050(11)
C2 0.0980(17) 0.0631(12) 0.0540(13) -0.0150(12) -0.0030(12) 0.0060(11)
C5 0.0459(12) 0.0746(14) 0.0940(19) -0.0035(10) -0.0049(12) 0.0283(14)
C4 0.0533(13) 0.0824(16) 0.119(3) -0.0099(11) 0.0055(15) 0.0365(17)

loop_
_atom_type_symbol
_atom_type_description
_atom_type_scat_dispersion_real
_atom_type_scat_dispersion_imag
_atom_type_scat_source
C C 0.0033 0.0016 'International Tables Vol C Tables 4.2.6.8 and 6.1.1.4'
H H 0.0000 0.0000 'International Tables Vol C Tables 4.2.6.8 and 6.1.1.4'
N N 0.0061 0.0033 'International Tables Vol C Tables 4.2.6.8 and 6.1.1.4'
O O 0.0106 0.0060 'International Tables Vol C Tables 4.2.6.8 and 6.1.1.4'

loop_
_geom_angle_atom_site_label_1
_geom_angle_atom_site_label_2
_geom_angle_atom_site_label_3
_geom_angle_site_symmetry_1
_geom_angle_site_symmetry_3
_geom_angle
_geom_angle_publ_flag
C11 O2 H2 . . 109.5 ?
C7 N1 C13 . . 112.98(14) ?
C7 N1 H1 . . 113.2(19) ?
C13 N1 H1 . . 107(2) ?
C15 C14 C19 . . 117.87(17) ?
C15 C14 C13 . . 120.38(16) ?
C19 C14 C13 . . 121.74(17) ?
O1 C9 C8 . . 121.79(16) ?
O1 C9 C10 . . 121.04(16) ?
C8 C9 C10 . . 117.15(14) ?
N1 C13 C14 . . 110.43(13) ?
N1 C13 C10 . . 109.24(13) ?
C14 C13 C10 . . 112.72(13) ?
N1 C13 H13 . . 108.1 ?
C14 C13 H13 . . 108.1 ?
C10 C13 H13 . . 108.1 ?
C5 C6 C1 . . 117.8(2) ?
C5 C6 C7 . . 120.78(19) ?
C1 C6 C7 . . 121.40(17) ?
C9 C10 C12 . . 107.29(14) ?
C9 C10 C11 . . 109.78(14) ?
C12 C10 C11 . . 108.28(15) ?
C9 C10 C13 . . 108.82(13) ?
C12 C10 C13 . . 111.86(13) ?
C11 C10 C13 . . 110.75(14) ?
O2 C11 C10 . . 114.21(15) ?
O2 C11 H11A . . 108.7 ?
C10 C11 H11A . . 108.7 ?
O2 C11 H11B . . 108.7 ?
C10 C11 H11B . . 108.7 ?
H11A C11 H11B . . 107.6 ?
N1 C7 C6 . . 111.10(15) ?
N1 C7 C8 . . 107.46(14) ?
C6 C7 C8 . . 110.59(16) ?
N1 C7 H7 . . 109.2 ?
C6 C7 H7 . . 109.2 ?
C8 C7 H7 . . 109.2 ?
C18 C19 C14 . . 120.7(2) ?
C18 C19 H19 . . 119.7 ?
C14 C19 H19 . . 119.7 ?
C9 C8 C7 . . 111.45(15) ?
C9 C8 H8A . . 109.3 ?
C7 C8 H8A . . 109.3 ?
C9 C8 H8B . . 109.3 ?
C7 C8 H8B . . 109.3 ?
H8A C8 H8B . . 108.0 ?
C10 C12 H12A . . 109.5 ?
C10 C12 H12B . . 109.5 ?
H12A C12 H12B . . 109.5 ?
C10 C12 H12C . . 109.5 ?
H12A C12 H12C . . 109.5 ?
H12B C12 H12C . . 109.5 ?
C14 C15 C16 . . 121.3(2) ?
C14 C15 H15 . . 119.3 ?
C16 C15 H15 . . 119.3 ?
C19 C18 C17 . . 120.7(2) ?
C19 C18 H18 . . 119.6 ?
C17 C18 H18 . . 119.6 ?
C2 C1 C6 . . 120.8(2) ?
C2 C1 H1A . . 119.6 ?
C6 C1 H1A . . 119.6 ?
C16 C17 C18 . . 118.9(2) ?
C16 C17 H17 . . 120.5 ?
C18 C17 H17 . . 120.5 ?
C4 C3 C2 . . 119.6(2) ?
C4 C3 H3 . . 120.2 ?
C2 C3 H3 . . 120.2 ?
C17 C16 C15 . . 120.4(2) ?
C17 C16 H16 . . 119.8 ?
C15 C16 H16 . . 119.8 ?
C3 C2 C1 . . 120.1(3) ?
C3 C2 H2A . . 119.9 ?
C1 C2 H2A . . 119.9 ?
C4 C5 C6 . . 121.1(2) ?
C4 C5 H5 . . 119.4 ?
C6 C5 H5 . . 119.4 ?
C3 C4 C5 . . 120.5(2) ?
C3 C4 H4 . . 119.7 ?
C5 C4 H4 . . 119.7 ?

loop_
_geom_bond_atom_site_label_1
_geom_bond_atom_site_label_2
_geom_bond_site_symmetry_2
_geom_bond_distance
_geom_bond_publ_flag
O1 C9 . 1.211(2) ?
O2 C11 . 1.397(2) ?
O2 H2 . 0.8200 ?
N1 C7 . 1.460(2) ?
N1 C13 . 1.469(2) ?
N1 H1 . 0.90(3) ?
C14 C15 . 1.378(3) ?
C14 C19 . 1.394(3) ?
C14 C13 . 1.513(2) ?
C9 C8 . 1.497(3) ?
C9 C10 . 1.522(2) ?
C13 C10 . 1.566(2) ?
C13 H13 . 0.9800 ?
C6 C5 . 1.378(3) ?
C6 C1 . 1.387(3) ?
C6 C7 . 1.511(3) ?
C10 C12 . 1.532(3) ?
C10 C11 . 1.531(2) ?
C11 H11A . 0.9700 ?
C11 H11B . 0.9700 ?
C7 C8 . 1.530(3) ?
C7 H7 . 0.9800 ?
C19 C18 . 1.379(3) ?
C19 H19 . 0.9300 ?
C8 H8A . 0.9700 ?
C8 H8B . 0.9700 ?
C12 H12A . 0.9600 ?
C12 H12B . 0.9600 ?
C12 H12C . 0.9600 ?
C15 C16 . 1.385(3) ?
C15 H15 . 0.9300 ?
C18 C17 . 1.382(4) ?
C18 H18 . 0.9300 ?
C1 C2 . 1.381(3) ?
C1 H1A . 0.9300 ?
C17 C16 . 1.372(4) ?
C17 H17 . 0.9300 ?
C3 C4 . 1.358(4) ?
C3 C2 . 1.374(4) ?
C3 H3 . 0.9300 ?
C16 H16 . 0.9300 ?
C2 H2A . 0.9300 ?
C5 C4 . 1.379(4) ?
C5 H5 . 0.9300 ?
C4 H4 . 0.9300 ?

loop_
_geom_hbond_atom_site_label_D
_geom_hbond_atom_site_label_H
_geom_hbond_atom_site_label_A
_geom_hbond_site_symmetry_A
_geom_hbond_distance_DH
_geom_hbond_distance_HA
_geom_hbond_distance_DA
_geom_hbond_angle_DHA
_geom_hbond_publ_flag
O2 H2 O1 2_445 0.82 2.05 2.8194(18) 156.1 yes
C8 H8A O2 1_554 0.97 2.47 3.379(3) 155.3 yes
N1 H1 C3 2_455 0.90(3) 2.75(3) 3.605(2) 161(3) yes

loop_
_geom_torsion_atom_site_label_1
_geom_torsion_atom_site_label_2
_geom_torsion_atom_site_label_3
_geom_torsion_atom_site_label_4
_geom_torsion_site_symmetry_1
_geom_torsion_site_symmetry_2
_geom_torsion_site_symmetry_3
_geom_torsion_site_symmetry_4
_geom_torsion
_geom_torsion_publ_flag
C7 N1 C13 C14 . . . . 170.51(14) ?
C7 N1 C13 C10 . . . . -64.98(17) ?
C15 C14 C13 N1 . . . . -152.01(17) ?
C19 C14 C13 N1 . . . . 28.7(2) ?
C15 C14 C13 C10 . . . . 85.5(2) ?
C19 C14 C13 C10 . . . . -93.80(19) ?
O1 C9 C10 C12 . . . . -102.5(2) ?
C8 C9 C10 C12 . . . . 75.99(19) ?
O1 C9 C10 C11 . . . . 15.0(2) ?
C8 C9 C10 C11 . . . . -166.55(15) ?
O1 C9 C10 C13 . . . . 136.33(17) ?
C8 C9 C10 C13 . . . . -45.2(2) ?
N1 C13 C10 C9 . . . . 50.76(17) ?
C14 C13 C10 C9 . . . . 173.93(15) ?
N1 C13 C10 C12 . . . . -67.59(18) ?
C14 C13 C10 C12 . . . . 55.57(19) ?
N1 C13 C10 C11 . . . . 171.52(14) ?
C14 C13 C10 C11 . . . . -65.32(18) ?
C9 C10 C11 O2 . . . . 67.49(18) ?
C12 C10 C11 O2 . . . . -175.68(14) ?
C13 C10 C11 O2 . . . . -52.70(19) ?
C13 N1 C7 C6 . . . . -173.39(15) ?
C13 N1 C7 C8 . . . . 65.51(18) ?
C5 C6 C7 N1 . . . . 137.2(2) ?
C1 C6 C7 N1 . . . . -44.8(2) ?
C5 C6 C7 C8 . . . . -103.5(2) ?
C1 C6 C7 C8 . . . . 74.5(2) ?
C15 C14 C19 C18 . . . . -1.2(3) ?
C13 C14 C19 C18 . . . . 178.07(17) ?
O1 C9 C8 C7 . . . . -133.78(19) ?
C10 C9 C8 C7 . . . . 47.8(2) ?
N1 C7 C8 C9 . . . . -54.0(2) ?
C6 C7 C8 C9 . . . . -175.41(15) ?
C19 C14 C15 C16 . . . . 2.3(3) ?
C13 C14 C15 C16 . . . . -177.03(19) ?
C14 C19 C18 C17 . . . . -0.6(3) ?
C5 C6 C1 C2 . . . . 1.8(3) ?
C7 C6 C1 C2 . . . . -176.3(2) ?
C19 C18 C17 C16 . . . . 1.4(4) ?
C18 C17 C16 C15 . . . . -0.4(4) ?
C14 C15 C16 C17 . . . . -1.5(3) ?
C4 C3 C2 C1 . . . . -1.0(4) ?
C6 C1 C2 C3 . . . . -0.4(4) ?
C1 C6 C5 C4 . . . . -1.8(4) ?
C7 C6 C5 C4 . . . . 176.2(2) ?
C2 C3 C4 C5 . . . . 1.0(4) ?
C6 C5 C4 C3 . . . . 0.5(4) ?

_cod_database_fobs_code 2243949
